data_2102043
loop_
_publ_author_name
'Makedonopoulou, Stella'
'Mavridis, Irene M.'

_publ_section_title
;
 Structure of the inclusion complex of \b-cyclodextrin with
 1,12-dodecanedioic acid using synchrotron radiation data; a detailed
 dimeric \b-cyclodextrin structure
;
_journal_issue 2
_journal_name_full 'Acta Crystallographica Section B'
_journal_page_first 322
_journal_page_last 331
_journal_paper_doi 10.1107/S0108768199014494
_journal_volume 56
_journal_year 2000
_chemical_formula_moiety '2(C42 H70 O35),C12 H22 O4,0.51(C2 H6 O),22.18(H2 O1)'
_chemical_formula_sum 'C97.03 H209.44 O96.69'
_chemical_formula_weight 2923.49
_chemical_name_common
;
b-cyclodextrin + 1,12-dodecanedioic acid complex
;
_chemical_name_systematic
;
cyclomaltoheptaose + 1,12-dodecanedioic acid inclusion complex
;
_space_group_IT_number 1
_symmetry_cell_setting triclinic
_symmetry_space_group_name_Hall 'P 1'
_symmetry_space_group_name_H-M 'P 1'
_audit_creation_method SHELXL-97
_cell_angle_alpha 102.903(6)
_cell_angle_beta 113.122(5)
_cell_angle_gamma 99.708(5)
_cell_formula_units_Z 1
_cell_length_a 18.220(3)
_cell_length_b 15.488(3)
_cell_length_c 15.409(3)
_cell_measurement_temperature 293(2)
_cell_volume 3735.3(12)
_computing_cell_refinement 'CRYSTAL LOGIC (Strause, unpublished) '
_computing_data_collection 'CRYSTAL LOGIC (Strause, unpublished)'
_computing_data_reduction 'CRYSTAL LOGIC (Strause, unpublished) '
_computing_molecular_graphics 'Program O (Jones & Kjeldgaad, 1993)'
_computing_publication_material 'SHELXL-97 (Sheldrick, 1997)'
_computing_structure_refinement 'SHELXL-97 (Sheldrick, 1997)'
_computing_structure_solution 'isomorphous molecular replacement'
_diffrn_ambient_temperature 293(2)
_diffrn_measured_fraction_theta_full .996
_diffrn_measured_fraction_theta_max .996
_diffrn_measurement_device_type Syntex
_diffrn_measurement_method '\q-2\q,scan speed 4.5\% per min'
_diffrn_radiation_monochromator graphite
_diffrn_radiation_source 'fine-focus sealed tube'
_diffrn_radiation_type CuK\a
_diffrn_radiation_wavelength 1.54180
_diffrn_reflns_av_R_equivalents .0534
_diffrn_reflns_av_sigmaI/netI .0509
_diffrn_reflns_limit_h_max 17
_diffrn_reflns_limit_h_min -19
_diffrn_reflns_limit_k_max 16
_diffrn_reflns_limit_k_min -16
_diffrn_reflns_limit_l_max 16
_diffrn_reflns_limit_l_min 0
_diffrn_reflns_number 9805
_diffrn_reflns_theta_full 55.02
_diffrn_reflns_theta_max 55.02
_diffrn_reflns_theta_min 2.75
_diffrn_standards_interval_count 97
_diffrn_standards_number 3
_exptl_absorpt_coefficient_mu 1.024
_exptl_absorpt_correction_type Applied
_exptl_crystal_colour colorless
_exptl_crystal_density_diffrn 1.300
_exptl_crystal_density_method 'not measured'
_exptl_crystal_description 'diamond shaped'
_exptl_crystal_F_000 1565
_exptl_crystal_size_max .5
_exptl_crystal_size_mid .5
_exptl_crystal_size_min .3
_refine_diff_density_max .543
_refine_diff_density_min -.413
_refine_ls_abs_structure_details 'Flack H D (1983), Acta Cryst. A39, 876-881'
_refine_ls_abs_structure_Flack -.4(3)
_refine_ls_extinction_method none
_refine_ls_goodness_of_fit_ref 1.041
_refine_ls_hydrogen_treatment mixed
_refine_ls_matrix_type fullcycle
_refine_ls_number_parameters 1365
_refine_ls_number_reflns 9795
_refine_ls_number_restraints 69
_refine_ls_restrained_S_all 1.050
_refine_ls_R_factor_all .0970
_refine_ls_R_factor_gt .0828
_refine_ls_shift/su_max .562
_refine_ls_shift/su_mean .062
_refine_ls_structure_factor_coef Fsqd
_refine_ls_weighting_details 'w=1/[\s^2^(Fo^2^)+(0.1852P)^2^+2.7569P] where P=(Fo^2^+2Fc^2^)/3'
_refine_ls_weighting_scheme calc
_refine_ls_wR_factor_ref .2478
_reflns_number_gt 8235
_reflns_number_total 9795
_reflns_threshold_expression >2sigma(I)
_cod_data_source_file ns0001.cif
_cod_data_source_block RT
_cod_depositor_comments
;
The following automatic conversions were performed:

'_refine_ls_weighting_scheme' value 'calc
w=1/[\s^2^(Fo^2^)+(0.1852P)^2^+2.7569P] where P=(Fo^2^+2Fc^2^)/3' was
changed to 'calc'. New tag '_refine_ls_weighting_details' was
created. The value of the new tag was set to
'w=1/[\s^2^(Fo^2^)+(0.1852P)^2^+2.7569P] where P=(Fo^2^+2Fc^2^)/3'.

Automatic conversion script
Id: cif_fix_values 3143 2015-03-26 13:38:13Z robertas 
;
_cod_original_cell_volume 3735.2(12)
_cod_database_code 2102043
_cod_database_fobs_code 2102043

loop_
_symmetry_equiv_pos_as_xyz
'x, y, z'

loop_
_atom_site_label
_atom_site_fract_x
_atom_site_fract_y
_atom_site_fract_z
_atom_site_U_iso_or_equiv
_atom_site_adp_type
_atom_site_calc_flag
_atom_site_refinement_flags
_atom_site_occupancy
_atom_site_disorder_assembly
_atom_site_disorder_group
_atom_site_type_symbol
CA11 .2608(10) .1923(11) .6302(13) .055(2) Uiso d . 1 . . C
HA11 .2608 .1843 .6915 .072 Uiso calc R 1 . . H
CA21 .3276(10) .1537(11) .6135(12) .057(2) Uiso d . 1 . . C
HA21 .3146 .0879 .6074 .073 Uiso calc R 1 . . H
OA21 .4063(9) .1995(10) .6940(12) .0686(19) Uani d . 1 . . O
HA2A .4280 .2450 .6844 .089 Uiso calc R 1 . . H
CA31 .3259(10) .1631(11) .5151(12) .053(2) Uiso d . 1 . . C
HA31 .3376 .2284 .5191 .070 Uiso calc R 1 . . H
OA31 .3859(9) .1250(10) .4963(12) .0643(17) Uani d . 1 . . O
HA3A .4324 .1530 .5419 .084 Uiso calc R 1 . . H
CA41 .2405(9) .1102(11) .4327(13) .054(2) Uiso d . 1 . . C
HA41 .2304 .0441 .4249 .070 Uiso calc R 1 . . H
OA41 .2382(9) .1259(10) .3425(11) .0576(15) Uiso d . 1 . . O
CA51 .1736(10) .1458(11) .4544(13) .061(2) Uiso d . 1 . . C
HA51 .1786 .2091 .4519 .079 Uiso calc R 1 . . H
OA51 .1828(9) .1438(10) .5511(11) .0629(16) Uiso d . 1 . . O
CA61 .0875(10) .0853(12) .3825(14) .073(3) Uani d . 1 . . C
HA6M .0472 .1122 .3959 .095 Uiso calc R 1 . . H
HA6N .0781 .0821 .3152 .095 Uiso calc R 1 . . H
OA61 .0753(9) -.0057(11) .3896(12) .087(2) Uani d . 1 . . O
HA61 .0437 -.0138 .4148 .113 Uiso calc R 1 . . H
CA12 .2098(9) .0477(11) .2568(12) .053(2) Uiso d . 1 . . C
HA12 .1985 -.0086 .2741 .069 Uiso calc R 1 . . H
CA22 .2783(10) .0485(11) .2238(13) .060(2) Uiso d . 1 . . C
HA22 .2586 -.0058 .1649 .078 Uiso calc R 1 . . H
OA22 .3497(9) .0422(10) .2980(12) .0657(17) Uani d . 1 . . O
HA2B .3656 .0006 .2742 .085 Uiso calc R 1 . . H
CA32 .2928(10) .1350(11) .1931(13) .057(2) Uiso d . 1 . . C
HA32 .3136 .1904 .2511 .074 Uiso calc R 1 . . H
OA32 .3523(9) .1332(11) .1550(12) .0726(19) Uani d . 1 . . O
HA3B .3874 .1837 .1804 .094 Uiso calc R 1 . . H
CA42 .2123(10) .1364(11) .1128(13) .057(2) Uiso d . 1 . . C
HA42 .1953 .0857 .0516 .075 Uiso calc R 1 . . H
OA42 .2269(9) .2228(10) .0954(11) .0552(15) Uiso d . 1 . . O
CA52 .1441(10) .1285(11) .1459(13) .058(2) Uiso d . 1 . . C
HA52 .1546 .1854 .1977 .075 Uiso calc R 1 . . H
OA52 .1358(9) .0502(10) .1800(12) .0640(17) Uiso d . 1 . . O
CA62 .0546(13) .106(2) .052(2) .165(11) Uani d . 1 . . C
HA6A .0546 .1534 .0199 .214 Uiso calc R 1 . . H
HA6B .0424 .0469 .0030 .214 Uiso calc R 1 . . H
OA62 -.0021(11) .1033(13) .0855(15) .121(4) Uani d . 1 . . O
HA62 -.0009 .0637 .1132 .157 Uiso calc R 1 . . H
CA13 .2094(10) .2243(11) -.0028(12) .053(2) Uiso d . 1 . . C
HA13 .1951 .1610 -.0462 .069 Uiso calc R 1 . . H
CA23 .2848(10) .2806(11) .0002(13) .058(2) Uiso d . 1 . . C
HA23 .2718 .2826 -.0673 .075 Uiso calc R 1 . . H
OA23 .3526(9) .2404(10) .0311(12) .0715(19) Uani d . 1 . . O
HA2C .3535 .2209 .0766 .093 Uiso calc R 1 . . H
CA33 .3071(9) .3787(11) .0675(12) .052(2) Uiso d . 1 . . C
HA33 .3186 .3792 .1354 .068 Uiso calc R 1 . . H
OA33 .3789(9) .4344(10) .0674(12) .0618(17) Uani d . 1 . . O
HA3C .3826 .4893 .0887 .080 Uiso calc R 1 . . H
CA43 .2347(9) .4167(11) .0251(12) .0489(19) Uiso d . 1 . . C
HA43 .2270 .4226 -.0397 .064 Uiso calc R 1 . . H
OA43 .2555(8) .5068(10) .0965(11) .0541(14) Uiso d . 1 . . O
CA53 .1566(10) .3560(11) .0158(13) .056(2) Uiso d . 1 . . C
HA53 .1621 .3593 .0824 .073 Uiso calc R 1 . . H
OA53 .1413(9) .2608(10) -.0404(11) .0585(15) Uiso d . 1 . . O
CA63 .0782(10) .3819(12) -.0415(14) .066(3) Uani d . 1 . . C
HA6C .0293 .3364 -.0519 .086 Uiso calc R 1 . . H
HA6D .0797 .4415 -.0030 .086 Uiso calc R 1 . . H
OA63 .0731(9) .3856(11) -.1363(12) .076(2) Uani d . 1 . . O
HA63 .0242 .3741 -.1763 .099 Uiso calc R 1 . . H
CA14 .2438(9) .5815(11) .0588(12) .051(2) Uiso d . 1 . . C
HA14 .2265 .5598 -.0130 .066 Uiso calc R 1 . . H
CA24 .3237(9) .6560(11) .1075(12) .051(2) Uiso d . 1 . . C
HA24 .3155 .7052 .0774 .066 Uiso calc R 1 . . H
OA24 .3868(9) .6214(10) .0909(12) .0587(15) Uani d . 1 . . O
HA2D .4087 .6550 .0683 .076 Uiso calc R 1 . . H
CA34 .3509(9) .6970(11) .2185(12) .053(2) Uiso d . 1 . . C
HA34 .3610 .6493 .2505 .069 Uiso calc R 1 . . H
OA34 .4252(8) .7729(10) .2639(12) .0604(16) Uani d . 1 . . O
HA3D .4139 .8180 .2483 .078 Uiso calc R 1 . . H
CA44 .2804(9) .7303(11) .2298(12) .0464(19) Uiso d . 1 . . C
HA44 .2723 .7802 .2008 .060 Uiso calc R 1 . . H
OA44 .3042(8) .7649(10) .3347(11) .0480(13) Uiso d . 1 . . O
CA54 .2016(10) .6523(11) .1781(13) .055(2) Uiso d . 1 . . C
HA54 .2093 .6037 .2094 .072 Uiso calc R 1 . . H
OA54 .1809(9) .6147(10) .0749(11) .0584(15) Uiso d . 1 . . O
CA64 .1277(10) .6836(13) .1827(14) .081(4) Uani d . 1 . . C
HA6E .0772 .6325 .1442 .105 Uiso calc R 1 . . H
HA6F .1362 .7026 .2512 .105 Uiso calc R 1 . . H
OA64 .1189(10) .7583(12) .1445(13) .102(3) Uani d . 1 . . O
HA64 .1622 .8008 .1759 .132 Uiso calc R 1 . . H
CA15 .3046(9) .8566(11) .3759(12) .0472(19) Uiso d . 1 . . C
HA15 .2988 .8883 .3262 .061 Uiso calc R 1 . . H
CA25 .3876(9) .9054(11) .4651(12) .0454(19) Uiso d . 1 . . C
HA25 .3877 .9689 .4929 .059 Uiso calc R 1 . . H
OA25 .4549(8) .9098(10) .4391(11) .0542(15) Uani d . 1 . . O
HA2E .4542 .8573 .4124 .071 Uiso calc R 1 . . H
CA35 .3967(9) .8583(11) .5429(12) .051(2) Uiso d . 1 . . C
HA35 .3967 .7947 .5159 .066 Uiso calc R 1 . . H
OA35 .4730(9) .9044(10) .6316(11) .0639(17) Uani d . 1 . . O
HA3E .4992 .9483 .6240 .083 Uiso calc R 1 . . H
CA45 .3250(9) .8554(11) .5682(12) .0474(19) Uiso d . 1 . . C
HA45 .3292 .9181 .6044 .062 Uiso calc R 1 . . H
OA45 .3312(8) .7986(10) .6309(11) .0539(14) Uiso d . 1 . . O
CA55 .2411(10) .8151(11) .4751(12) .056(2) Uiso d . 1 . . C
HA55 .2315 .7486 .4467 .073 Uiso calc R 1 . . H
OA55 .2389(9) .8596(10) .4016(11) .0553(15) Uiso d . 1 . . O
CA65 .1687(10) .8315(12) .4976(13) .064(2) Uani d . 1 . . C
HA6G .1172 .8079 .4362 .083 Uiso calc R 1 . . H
HA6H .1632 .7980 .5420 .083 Uiso calc R 1 . . H
OA65 .1819(9) .9285(11) .5431(13) .083(2) Uani d . 1 . . O
HA65 .1378 .9374 .5389 .108 Uiso calc R 1 . . H
CA16 .3260(10) .8331(12) .7218(13) .062(2) Uiso d . 1 . . C
HA16 .3247 .8974 .7316 .080 Uiso calc R 1 . . H
CA26 .4044(10) .8300(11) .8068(13) .058(2) Uiso d . 1 . . C
HA26 .4026 .8560 .8699 .076 Uiso calc R 1 . . H
OA26 .4776(9) .8828(10) .8100(12) .0709(19) Uani d . 1 . . O
HA2F .4648 .9058 .7650 .092 Uiso calc R 1 . . H
CA36 .4040(9) .7296(11) .7936(13) .055(2) Uiso d . 1 . . C
HA36 .4069 .7031 .7314 .072 Uiso calc R 1 . . H
OA36 .4754(9) .7256(10) .8765(12) .0655(17) Uani d . 1 . . O
HA3F .4853 .7666 .9271 .085 Uiso calc R 1 . . H
CA46 .3247(10) .6763(11) .7893(13) .053(2) Uiso d . 1 . . C
HA46 .3229 .6998 .8528 .068 Uiso calc R 1 . . H
OA46 .3231(8) .5812(10) .7699(11) .0508(14) Uiso d . 1 . . O
CA56 .2493(10) .6836(12) .7048(14) .068(3) Uiso d . 1 . . C
HA56 .2491 .6554 .6410 .088 Uiso calc R 1 . . H
OA56 .2547(9) .7818(10) .7195(12) .0678(17) Uiso d . 1 . . O
CA66 .1679(11) .6418(14) .7016(18) .103(5) Uani d . 1 . . C
HA66 .1616 .5753 .6862 .134 Uiso calc R 1 . . H
OA66 .1688(16) .671(2) .796(3) .172(10) Uani d P .69 . . O
HA6I .2108 .7142 .8344 .224 Uiso calc PR .69 . . H
OC66 .0991(16) .652(2) .618(3) .100(10) Uani d P .31 . . O
CA17 .3139(9) .5373(11) .8379(12) .050(2) Uiso d . 1 . . C
HA17 .3192 .5840 .8963 .065 Uiso calc R 1 . . H
CA27 .3839(10) .4914(11) .8703(12) .051(2) Uiso d . 1 . . C
HA27 .3781 .4607 .9174 .067 Uiso calc R 1 . . H
OA27 .4634(8) .5604(10) .9197(11) .0581(16) Uani d . 1 . . O
HA2G .4803 .5740 .9801 .076 Uiso calc R 1 . . H
CA37 .3760(9) .4196(11) .7811(12) .052(2) Uiso d . 1 . . C
HA37 .3813 .4491 .7330 .068 Uiso calc R 1 . . H
OA37 .4413(9) .3760(10) .8128(12) .0674(18) Uani d . 1 . . O
HA3G .4219 .3246 .8135 .088 Uiso calc R 1 . . H
CA47 .2920(9) .3500(11) .7342(12) .050(2) Uiso d . 1 . . C
HA47 .2888 .3156 .7794 .065 Uiso calc R 1 . . H
OA47 .2807(8) .2871(10) .6423(11) .0504(14) Uiso d . 1 . . O
CA57 .2218(9) .3968(11) .7092(12) .052(2) Uiso d . 1 . . C
HA57 .2196 .4223 .6558 .068 Uiso calc R 1 . . H
OA57 .2371(8) .4707(10) .7956(11) .0574(15) Uiso d . 1 . . O
CA67 .1373(10) .3312(11) .6770(14) .067(3) Uani d . 1 . . C
HA6K .0960 .3650 .6651 .087 Uiso calc R 1 . . H
HA6L .1219 .2837 .6149 .087 Uiso calc R 1 . . H
OA67 .1367(9) .2886(11) .7496(12) .084(2) Uani d . 1 . . O
HA67 .1115 .2335 .7220 .109 Uiso calc R 1 . . H
CB11 .7323(10) .3248(11) .8714(12) .055(2) Uiso d . 1 . . C
HB11 .7333 .2641 .8801 .071 Uiso calc R 1 . . H
CB21 .6649(10) .3560(11) .8953(12) .053(2) Uiso d . 1 . . C
HB21 .6780 .3602 .9645 .069 Uiso calc R 1 . . H
OB21 .5866(9) .2914(10) .8325(12) .0655(18) Uani d . 1 . . O
HB2A .5827 .2720 .7764 .085 Uiso calc R 1 . . H
CB31 .6657(9) .4517(11) .8843(12) .051(2) Uiso d . 1 . . C
HB31 .6528 .4491 .8156 .066 Uiso calc R 1 . . H
OB31 .6060(8) .4841(10) .9110(11) .0590(16) Uani d . 1 . . O
HB3A .6120 .4774 .9645 .077 Uiso calc R 1 . . H
CB41 .7512(9) .5170(11) .9548(12) .0473(19) Uiso d . 1 . . C
HB41 .7616 .5234 1.0237 .062 Uiso calc R 1 . . H
OB41 .7520(8) .6049(10) .9387(11) .0516(14) Uiso d . 1 . . O
CB51 .8183(10) .4820(11) .9348(13) .055(2) Uiso d . 1 . . C
HB51 .8119 .4846 .8693 .071 Uiso calc R 1 . . H
OB51 .8107(8) .3887(10) .9347(11) .0593(15) Uiso d . 1 . . O
CB61 .9038(10) .5374(12) 1.0106(14) .072(3) Uani d . 1 . . C
HB6C .9438 .5144 .9923 .093 Uiso calc R 1 . . H
HB6D .9117 .6012 1.0117 .093 Uiso calc R 1 . . H
OB61 .9189(9) .5333(11) 1.1078(12) .085(2) Uani d . 1 . . O
HB61 .9180 .4805 1.1089 .111 Uiso calc R 1 . . H
CB12 .7812(9) .6845(11) 1.0232(12) .050(2) Uiso d . 1 . . C
HB12 .7925 .6653 1.0826 .065 Uiso calc R 1 . . H
CB22 .7137(10) .7331(11) 1.0080(13) .057(2) Uiso d . 1 . . C
HB22 .7338 .7868 1.0675 .074 Uiso calc R 1 . . H
OB22 .6403(9) .6742(10) .9983(12) .0643(17) Uani d . 1 . . O
HB2B .6270 .6997 1.0401 .084 Uiso calc R 1 . . H
CB32 .6993(9) .7683(11) .9197(12) .053(2) Uiso d . 1 . . C
HB32 .6792 .7158 .8590 .069 Uiso calc R 1 . . H
OB32 .6390(9) .8178(10) .9088(12) .0706(19) Uani d . 1 . . O
HB3B .5947 .7864 .8610 .092 Uiso calc R 1 . . H
CB42 .7788(10) .8301(11) .9373(13) .055(2) Uiso d . 1 . . C
HB42 .7966 .8861 .9937 .072 Uiso calc R 1 . . H
OB42 .7664(8) .8536(10) .8487(11) .0528(14) Uiso d . 1 . . O
CB52 .8465(10) .7791(11) .9569(13) .060(2) Uiso d . 1 . . C
HB52 .8303 .7276 .8966 .078 Uiso calc R 1 . . H
OB52 .8545(8) .7435(10) 1.0360(11) .0568(15) Uiso d . 1 . . O
CB62 .9304(10) .8416(13) .9842(15) .087(4) Uani d . 1 . . C
HB6E .9713 .8072 .9961 .113 Uiso calc R 1 . . H
HB6F .9277 .8645 .9296 .113 Uiso calc R 1 . . H
OB62 .9547(9) .9168(11) 1.0709(14) .119(4) Uani d . 1 . . O
HB62 .9956 .9557 1.0793 .155 Uiso calc R 1 . . H
CB13 .7876(10) .9488(11) .8575(13) .053(2) Uiso d . 1 . . C
HB13 .8019 .9865 .9251 .068 Uiso calc R 1 . . H
CB23 .7114(10) .9661(11) .7832(13) .055(2) Uiso d . 1 . . C
HB23 .7254 1.0313 .7872 .071 Uiso calc R 1 . . H
OB23 .6435(9) .9478(10) .8088(12) .0652(17) Uani d . 1 . . O
HB2C .5993 .9376 .7597 .085 Uiso calc R 1 . . H
CB33 .6887(9) .9069(11) .6783(12) .052(2) Uiso d . 1 . . C
HB33 .6744 .8413 .6727 .068 Uiso calc R 1 . . H
OB33 .6190(8) .9263(10) .6092(11) .0592(16) Uani d . 1 . . O
HB3C .5788 .8801 .5816 .077 Uiso calc R 1 . . H
CB43 .7628(9) .9306(11) .6581(12) .0466(19) Uiso d . 1 . . C
HB43 .7727 .9940 .6557 .061 Uiso calc R 1 . . H
OB43 .7406(9) .8669(10) .5618(11) .0579(15) Uiso d . 1 . . O
CB53 .8403(10) .9211(11) .7367(13) .058(2) Uiso d . 1 . . C
HB53 .8342 .8557 .7307 .075 Uiso calc R 1 . . H
OB53 .8547(9) .9723(10) .8359(11) .0581(15) Uiso d . 1 . . O
CB63 .9191(10) .9618(12) .7289(14) .068(3) Uani d . 1 . . C
HB6G .9674 .9586 .7837 .088 Uiso calc R 1 . . H
HB6H .9168 .9257 .6672 .088 Uiso calc R 1 . . H
OB63 .9269(9) 1.0536(10) .7313(13) .086(2) Uani d . 1 . . O
HB63 .9755 1.0796 .7469 .112 Uiso calc R 1 . . H
CB14 .7539(10) .9021(11) .4904(13) .059(2) Uiso d . 1 . . C
HB14 .7715 .9698 .5161 .077 Uiso calc R 1 . . H
CB24 .6718(10) .8700(11) .3969(13) .056(2) Uiso d . 1 . . C
HB24 .6802 .8971 .3486 .073 Uiso calc R 1 . . H
OB24 .6102(9) .9016(10) .4170(11) .0566(15) Uani d . 1 . . O
HB2D .6052 .8837 .4612 .074 Uiso calc R 1 . . H
CB34 .6453(10) .7664(11) .3515(13) .054(2) Uiso d . 1 . . C
HB34 .6361 .7376 .3983 .071 Uiso calc R 1 . . H
OB34 .5709(9) .7364(10) .2609(11) .0630(17) Uani d . 1 . . O
HB3D .5659 .7792 .2378 .082 Uiso calc R 1 . . H
CB44 .7162(9) .7394(11) .3329(12) .051(2) Uiso d . 1 . . C
HB44 .7239 .7656 .2837 .066 Uiso calc R 1 . . H
OB44 .6930(8) .6399(10) .2949(11) .0513(14) Uiso d . 1 . . O
CB54 .7951(10) .7729(11) .4269(13) .062(2) Uiso d . 1 . . C
HB54 .7878 .7432 .4740 .080 Uiso calc R 1 . . H
OB54 .8162(9) .8718(10) .4701(12) .0670(17) Uiso d . 1 . . O
CB64 .8687(11) .7546(14) .4129(16) .095(4) Uani d . 1 . . C
HB6I .9189 .7852 .4749 .123 Uiso calc R 1 . . H
HB6J .8624 .6887 .3958 .123 Uiso calc R 1 . . H
OB64 .8767(12) .7857(13) .3389(17) .137(5) Uani d . 1 . . O
HB64 .8899 .7480 .3055 .178 Uiso calc R 1 . . H
CB15 .6911(9) .6000(11) .2006(12) .050(2) Uiso d . 1 . . C
HB15 .6967 .6479 .1696 .065 Uiso calc R 1 . . H
CB25 .6085(9) .5267(11) .1350(12) .050(2) Uiso d . 1 . . C
HB25 .6072 .4988 .0705 .065 Uiso calc R 1 . . H
OB25 .5416(9) .5695(10) .1190(11) .0585(15) Uani d . 1 . . O
HB2E .5502 .6058 .1720 .076 Uiso calc R 1 . . H
CB35 .5982(9) .4528(11) .1803(12) .049(2) Uiso d . 1 . . C
HB35 .5982 .4798 .2442 .064 Uiso calc R 1 . . H
OB35 .5228(9) .3823(10) .1171(12) .0677(18) Uani d . 1 . . O
HB3E .5113 .3512 .1491 .088 Uiso calc R 1 . . H
CB45 .6712(9) .4111(11) .1979(12) .049(2) Uiso d . 1 . . C
HB45 .6671 .3771 .1335 .064 Uiso calc R 1 . . H
OB45 .6639(9) .3484(10) .2510(11) .0546(14) Uiso d . 1 . . O
CB55 .7537(10) .4858(11) .2562(13) .057(2) Uiso d . 1 . . C
HB55 .7620 .5122 .3245 .074 Uiso calc R 1 . . H
OB55 .7567(8) .5583(10) .2127(11) .0521(14) Uiso d . 1 . . O
CB65 .8266(10) .4485(12) .2591(14) .071(3) Uani d . 1 . . C
HB6K .8777 .4990 .2942 .092 Uiso calc R 1 . . H
HB6L .8316 .4044 .2955 .092 Uiso calc R 1 . . H
OB65 .8157(10) .4045(11) .1611(13) .093(3) Uani d . 1 . . O
HB65 .8443 .4395 .1462 .121 Uiso calc R 1 . . H
CB16 .6692(10) .2593(11) .2160(13) .062(2) Uiso d . 1 . . C
HB16 .6699 .2503 .1514 .081 Uiso calc R 1 . . H
CB26 .5926(10) .1906(12) .2032(13) .064(3) Uiso d . 1 . . C
HB26 .5956 .1281 .1772 .084 Uiso calc R 1 . . H
OB26 .5183(9) .2022(10) .1313(12) .077(2) Uani d . 1 . . O
HB2F .5150 .2544 .1515 .101 Uiso calc R 1 . . H
CB36 .5910(10) .2001(11) .3001(13) .056(2) Uiso d . 1 . . C
HB36 .5872 .2618 .3272 .073 Uiso calc R 1 . . H
OB36 .5188(9) .1301(10) .2855(12) .0722(19) Uani d . 1 . . O
HB3F .5131 .1404 .3367 .094 Uiso calc R 1 . . H
CB46 .6703(9) .1866(11) .3713(12) .056(2) Uiso d . 1 . . C
HB46 .6723 .1234 .3469 .073 Uiso calc R 1 . . H
OB46 .6722(8) .2033(10) .4668(11) .0523(14) Uiso d . 1 . . O
CB56 .7461(10) .2559(12) .3807(13) .066(3) Uiso d . 1 . . C
HB56 .7474 .3191 .4116 .086 Uiso calc R 1 . . H
OB56 .7409(9) .2456(10) .2824(12) .0725(19) Uiso d . 1 . . O
CB66 .8285(12) .2373(18) .4409(17) .111(6) Uani d . 1 . . C
HB66 .8339 .2454 .5083 .144 Uiso calc R 1 . . H
OB66 .898(2) .301(3) .450(3) .136(12) Uani d P .38 . . O
HB6Aa .9048 .3520 .4861 .177 Uiso calc PR .38 . . H
OD66 .8251(14) .145(2) .401(2) .130(7) Uani d P .62 . . O
CB17 .6802(9) .1326(11) .5117(12) .050(2) Uiso d . 1 . . C
HB17 .6752 .0761 .4632 .064 Uiso calc R 1 . . H
CB27 .6089(9) .1149(11) .5388(12) .0461(19) Uiso d . 1 . . C
HB27 .6136 .0656 .5693 .060 Uiso calc R 1 . . H
OB27 .5306(8) .0851(10) .4546(11) .0585(15) Uani d . 1 . . O
HB2G .5345 .1055 .4114 .076 Uiso calc R 1 . . H
CB37 .6177(9) .2021(11) .6167(12) .051(2) Uiso d . 1 . . C
HB37 .6138 .2525 .5879 .067 Uiso calc R 1 . . H
OB37 .5514(9) .1840(10) .6437(12) .0657(17) Uani d . 1 . . O
HB3G .5672 .2150 .7018 .085 Uiso calc R 1 . . H
CB47 .7010(9) .2283(11) .7045(12) .0478(19) Uiso d . 1 . . C
HB47 .7034 .1820 .7390 .062 Uiso calc R 1 . . H
OB47 .7112(9) .3177(10) .7705(11) .0506(14) Uiso d . 1 . . O
CB57 .7716(9) .2388(11) .6733(12) .053(2) Uiso d . 1 . . C
HB57 .7741 .2919 .6490 .068 Uiso calc R 1 . . H
OB57 .7564(8) .1569(10) .5953(11) .0531(14) Uiso d . 1 . . O
CB67 .8564(10) .2525(12) .7596(13) .067(3) Uani d . 1 . . C
HB6Ab .8979 .2544 .7350 .087 Uiso calc R 1 . . H
HB6B .8717 .3117 .8096 .087 Uiso calc R 1 . . H
OB67 .8575(9) .1826(10) .8047(12) .0712(19) Uani d . 1 . . O
HB67 .8097 .1512 .7852 .093 Uiso calc R 1 . . H
O21A .4771(13) .0740(12) .7586(15) .138(6) Uani d P .79 A 1 O
O22A .394(2) .9195(18) .185(3) .224(12) Uani d P .83 B 1 O
O23A .3492(18) .109(3) .862(2) .243(13) Uani d P .87 C 1 O
O24A .4615(18) .7725(15) .0565(17) .180(9) Uani d P .85 D 1 O
O26A .558(3) 1.000(3) -.002(3) .44(4) Uani d P .87 E 1 O
O61A 1.0354(9) .8538(11) .2245(12) .081(2) Uani d P .97 F 1 O
O63A .0555(17) .5444(18) .824(2) .178(9) Uani d P .73 G 1 O
O64A .084(4) .728(4) .951(3) .36(4) Uani d P .62 H 1 O
O65A .1781(16) 1.0010(16) .7187(18) .178(7) Uani d P .97 . . O
O66Aa .301(9) .856(6) .986(6) .37(7) Uani d P .37 I 3 O
O66Ab .0447(19) .613(2) .398(3) .311(19) Uani d . 1 J 2 O
O66Ac 1.063(2) .816(3) .683(4) .178(14) Uani d P .46 K 5 O
O67A .0639(11) .1030(11) .6947(16) .123(4) Uani d P .94 . . O
O21B .5062(14) .2518(14) .9386(14) .162(7) Uani d P .93 L 1 O
O22B .596(3) .796(3) .109(3) .252(19) Uani d P .72 M 1 O
O23B .6403(15) .1096(17) .924(2) .240(13) Uani d P .96 N 2 O
O24B .5463(17) .9487(15) .244(2) .149(9) Uani d P .61 O 1 O
O26B .414(2) .020(2) .018(2) .211(13) Uani d P .66 P 1 O
O61B .9991(14) .3965(16) .1347(18) .155(6) Uani d P .83 . . O
O64B .9637(9) .6951(11) .2572(13) .095(3) Uani d . 1 Q 1 O
O65B .7914(12) .2215(13) .0794(15) .122(4) Uani d P .85 . . O
O66Ba .955(5) .485(7) .551(11) .65(15) Uani d P .43 R 1 O
O66Bb .909(6) .205(8) .272(6) .42(7) Uani d P .52 S 2 O
O67B .9016(11) .2116(13) .0015(13) .110(3) Uani d P .92 . . O
OW3 .928(3) 1.084(4) .532(4) .30(2) Uani d P .72 T 3 O
OW5 .098(3) .897(4) .928(6) .26(3) Uani d P .46 U 2 O
OW7 .035(8) .404(9) .453(12) .65(10) Uani d P .63 . . O
OW9 .927(3) .959(4) .394(6) .19(2) Uani d P .36 . . O
OW10 .984(3) .993(3) .493(3) .28(3) Uani d P .63 . . O
OW11 .821(7) 1.059(9) .296(11) .54(7) Uiso d P .69 . . O
OE11 .799(7) .086(7) .180(8) .35(4) Uiso d P .51 . 1 O
CE11 .857(4) .948(4) .227(5) .175(18) Uiso d P .51 . 1 C
CE21 .873(7) 1.026(8) .182(8) .27(4) Uiso d P .51 . 1 C
O1a .2055 .3542 .3711 .295 Uiso d PD .50 V 1 O
O2a .1783 .4525 .2817 .287 Uiso d PD .50 V 1 O
C1a .2293 .4089 .3282 .309 Uiso d PD .50 V 1 C
C2a .3171 .4703 .3597 .307 Uiso d PD .50 V 1 C
H21a .3257 .5304 .4041 .400 Uiso calc PR .50 V 1 H
H22a .3208 .4794 .3011 .400 Uiso calc PR .50 V 1 H
C3a .3874 .4282 .4128 .333 Uiso d PD .50 V 1 C
H31a .3682 .3833 .4398 .432 Uiso calc PR .50 V 1 H
H32a .4359 .4760 .4661 .432 Uiso calc PR .50 V 1 H
C4a .4072 .3810 .3263 .288 Uiso d PD .50 V 1 C
H41a .3622 .3253 .2818 .375 Uiso calc PR .50 V 1 H
H42a .4100 .4226 .2883 .375 Uiso calc PR .50 V 1 H
C5a .4849 .3571 .3626 .257 Uiso d PD .50 V 1 C
H51a .5020 .3425 .3102 .334 Uiso calc PR .50 V 1 H
H52a .4785 .3038 .3850 .334 Uiso calc PR .50 V 1 H
C6a .5494 .4409 .4488 .292 Uiso d PD .50 V 1 C
H61a .5235 .4896 .4593 .380 Uiso calc PR .50 V 1 H
H62a .5937 .4640 .4328 .380 Uiso calc PR .50 V 1 H
C7a .5869 .4145 .5469 .269 Uiso d PD .50 V 1 C
H71a .5847 .3496 .5299 .350 Uiso calc PR .50 V 1 H
H72a .5538 .4241 .5826 .350 Uiso calc PR .50 V 1 H
C8a .6815 .4760 .6169 .298 Uiso d PD .50 V 1 C
H81a .7145 .4362 .6420 .387 Uiso calc PR .50 V 1 H
H82a .6835 .5207 .6736 .387 Uiso calc PR .50 V 1 H
C9a .7234 .5308 .5619 .278 Uiso d PD .50 V 1 C
H91a .7056 .5858 .5559 .362 Uiso calc PR .50 V 1 H
H92a .7117 .4915 .4967 .362 Uiso calc PR .50 V 1 H
C10a .8209 .5562 .6413 .344 Uiso d PD .50 V 1 C
H101a .8277 .5258 .6915 .447 Uiso calc PR .50 V 1 H
H102a .8544 .5392 .6082 .447 Uiso calc PR .50 V 1 H
C11a .8436 .6618 .6869 .281 Uiso d PD .50 V 1 C
H111a .8336 .6744 .7453 .365 Uiso calc PR .50 V 1 H
H112a .8053 .6842 .6392 .365 Uiso calc PR .50 V 1 H
C12a .9356 .7213 .7190 .276 Uiso d PD .50 V 1 C
O3a .9842 .7692 .8079 .261 Uiso d PD .50 V 1 O
O4a .9836 .7220 .6702 .301 Uiso d PD .50 V 1 O
O1b .1702 .5433 .3770 .278 Uiso d PD .50 W 2 O
O2b .1588 .4108 .2635 .276 Uiso d PD .50 W 2 O
C1b .1989 .4816 .3446 .291 Uiso d PD .50 W 2 C
C2b .2894 .4754 .3986 .260 Uiso d PD .50 W 2 C
H21b .2879 .4114 .3933 .338 Uiso calc PR .50 W 2 H
H22b .3217 .4965 .3663 .338 Uiso calc PR .50 W 2 H
C3b .3293 .5313 .5033 .285 Uiso d PD .50 W 2 C
H31b .2889 .5270 .5296 .370 Uiso calc PR .50 W 2 H
H32b .3498 .5955 .5097 .370 Uiso calc PR .50 W 2 H
C4b .4018 .4981 .5631 .305 Uiso d PD .50 W 2 C
H41b .4059 .4453 .5194 .397 Uiso calc PR .50 W 2 H
H42b .3920 .4790 .6143 .397 Uiso calc PR .50 W 2 H
C5b .4852 .5782 .6123 .271 Uiso d PD .50 W 2 C
H51b .4866 .6295 .6630 .353 Uiso calc PR .50 W 2 H
H52b .4970 .6004 .5637 .353 Uiso calc PR .50 W 2 H
C6b .5442 .5193 .6581 .296 Uiso d PD .50 W 2 C
H61b .5521 .5239 .7252 .385 Uiso calc PR .50 W 2 H
H62b .5216 .4548 .6173 .385 Uiso calc PR .50 W 2 H
C7b .6283 .5645 .6582 .291 Uiso d PD .50 W 2 C
H71b .6347 .6304 .6733 .378 Uiso calc PR .50 W 2 H
H72b .6727 .5566 .7139 .378 Uiso calc PR .50 W 2 H
C8b .6461 .5342 .5660 .291 Uiso d PD .50 W 2 C
H81b .6624 .5870 .5467 .378 Uiso calc PR .50 W 2 H
H82b .5975 .4893 .5097 .378 Uiso calc PR .50 W 2 H
C9b .7213 .4892 .6045 .292 Uiso d PD .50 W 2 C
H91b .7075 .4447 .6350 .379 Uiso calc PR .50 W 2 H
H92b .7285 .4567 .5481 .379 Uiso calc PR .50 W 2 H
C10b .8028 .5626 .6798 .299 Uiso d PD .50 W 2 C
H101b .8456 .5340 .7096 .389 Uiso calc PR .50 W 2 H
H102b .7950 .6018 .7322 .389 Uiso calc PR .50 W 2 H
C11b .8272 .6199 .6186 .321 Uiso d PD .50 W 2 C
H111b .7804 .6371 .5763 .417 Uiso calc PR .50 W 2 H
H112b .8496 .5867 .5784 .417 Uiso calc PR .50 W 2 H
C12b .8970 .7077 .7074 .295 Uiso d PD .50 W 2 C
O3b .9298 .7657 .6781 .321 Uiso d PD .50 W 2 O
O4b .9266 .7114 .8001 .261 Uiso d PD .50 W 2 O

loop_
_atom_site_aniso_label
_atom_site_aniso_U_11
_atom_site_aniso_U_22
_atom_site_aniso_U_33
_atom_site_aniso_U_12
_atom_site_aniso_U_13
_atom_site_aniso_U_23
OA21 .059(4) .050(4) .065(4) .008(3) .006(3) .007(3)
OA31 .052(4) .062(4) .067(4) .021(3) .019(3) .010(3)
CA61 .048(5) .080(7) .074(7) .011(5) .018(5) .016(6)
OA61 .073(5) .068(5) .091(6) -.008(4) .030(4) .006(4)
OA22 .066(4) .064(4) .068(4) .024(3) .023(4) .032(3)
OA32 .064(4) .083(5) .086(5) .026(4) .034(4) .050(4)
CA62 .102(11) .31(3) .26(2) .134(15) .134(15) .26(2)
OA62 .117(8) .139(10) .133(9) .050(7) .060(7) .073(8)
OA23 .074(4) .068(4) .096(6) .037(4) .042(4) .051(4)
OA33 .055(4) .049(3) .092(5) .013(3) .036(4) .035(4)
CA63 .044(5) .066(6) .087(7) .012(4) .026(5) .031(5)
OA63 .062(4) .088(5) .072(5) .022(4) .018(4) .035(4)
OA24 .059(4) .049(3) .069(4) .010(3) .034(3) .015(3)
OA34 .042(3) .048(3) .073(4) .003(3) .020(3) .006(3)
CA64 .044(5) .093(8) .085(8) .007(5) .027(5) .002(7)
OA64 .091(6) .120(8) .102(7) .062(6) .037(5) .038(6)
OA25 .048(3) .051(3) .061(4) .009(3) .023(3) .022(3)
OA35 .041(3) .075(4) .060(4) .002(3) .013(3) .023(3)
CA65 .044(5) .070(6) .063(6) .008(4) .018(5) .015(5)
OA65 .074(5) .090(6) .096(6) .040(4) .046(5) .027(5)
OA26 .078(5) .057(4) .071(5) .000(3) .029(4) .031(3)
OA36 .058(4) .067(4) .059(4) .009(3) .014(3) .029(3)
CA66 .070(8) .094(10) .162(15) .028(7) .052(9) .071(10)
OA66 .136(16) .158(19) .29(3) .043(14) .15(2) .09(2)
OC66 .048(13) .091(18) .18(3) .018(12) .054(17) .06(2)
OA27 .049(3) .049(3) .057(4) .006(3) .012(3) .010(3)
OA37 .052(4) .054(4) .080(5) .016(3) .018(3) .014(4)
CA67 .054(5) .055(6) .082(7) .008(4) .026(5) .018(5)
OA67 .068(5) .069(5) .111(6) .001(4) .045(5) .028(5)
OB21 .061(4) .052(4) .060(4) -.007(3) .022(3) -.001(3)
OB31 .049(3) .054(3) .062(4) .010(3) .022(3) .006(3)
CB61 .054(6) .061(6) .088(8) .011(5) .028(6) .012(6)
OB61 .064(4) .071(5) .073(5) .011(4) -.002(4) .001(4)
OB22 .067(4) .056(4) .081(5) .013(3) .043(4) .028(3)
OB32 .060(4) .065(4) .095(5) .021(3) .033(4) .044(4)
CB62 .037(5) .091(9) .108(10) -.006(6) .009(6) .051(8)
OB62 .062(5) .071(6) .157(10) -.021(4) -.012(6) .058(7)
OB23 .056(4) .075(4) .075(4) .021(4) .032(3) .038(4)
OB33 .044(3) .082(4) .060(4) .024(3) .022(3) .038(4)
CB63 .054(6) .071(7) .078(7) .019(5) .028(5) .027(5)
OB63 .074(5) .062(5) .132(7) .009(4) .058(5) .035(5)
OB24 .062(4) .052(3) .057(4) .021(3) .025(3) .017(3)
OB34 .051(4) .056(4) .063(4) .017(3) .011(3) .009(3)
CB64 .051(6) .109(10) .099(10) .025(6) .024(7) .004(8)
OB64 .126(9) .139(10) .196(13) .049(8) .120(10) .047(10)
OB25 .052(4) .052(4) .068(4) .016(3) .022(3) .020(3)
OB35 .052(4) .055(4) .093(5) .010(3) .026(4) .031(4)
CB65 .045(5) .067(6) .090(8) .016(5) .019(5) .027(6)
OB65 .105(7) .082(5) .127(8) .045(5) .077(6) .040(5)
OB26 .089(5) .065(4) .069(5) .020(4) .022(4) .030(4)
OB36 .064(4) .069(4) .067(4) -.003(3) .018(4) .028(4)
CB66 .075(9) .182(18) .117(12) .056(10) .049(8) .094(12)
OB66 .083(17) .19(3) .14(3) .04(2) .056(19) .07(3)
OD66 .104(12) .172(19) .152(17) .096(13) .055(12) .081(15)
OB27 .051(3) .057(4) .050(3) .005(3) .011(3) .015(3)
OB37 .046(3) .072(4) .059(4) .003(3) .019(3) .003(3)
CB67 .047(5) .067(6) .064(6) .003(5) .016(5) .008(5)
OB67 .064(4) .073(5) .068(4) .027(4) .017(4) .025(4)
O21A .190(15) .048(6) .115(10) .027(7) .010(10) .030(6)
O22A .33(3) .149(17) .32(3) .13(2) .23(3) .13(2)
O23A .20(2) .35(4) .156(18) .03(2) .086(17) .07(2)
O24A .27(2) .126(12) .119(12) -.017(14) .103(14) .029(9)
O26A .50(6) .36(4) .25(3) -.24(5) .27(4) -.18(3)
O61A .074(5) .075(5) .080(5) .026(4) .025(4) .011(4)
O63A .174(18) .158(17) .25(3) .072(15) .100(19) .136(19)
O64A .68(9) .51(7) .23(3) .52(8) .32(5) .27(5)
O65A .26(2) .177(15) .195(16) .129(15) .150(16) .100(13)
O66Aa .8(2) .25(7) .23(7) .21(10) .34(11) .07(6)
O66Ab .25(3) .21(2) .30(3) -.029(19) -.03(2) .13(2)
O66Ac .15(3) .17(3) .25(4) .09(2) .10(3) .08(3)
O67A .134(9) .070(6) .196(13) .016(6) .116(10) .031(7)
O21B .210(16) .130(10) .090(8) -.050(10) .067(9) .007(7)
O22B .46(6) .26(3) .24(3) .22(4) .26(4) .16(3)
O23B .172(16) .150(15) .28(3) .060(13) .023(17) -.011(16)
O24B .19(2) .068(9) .134(15) .043(11) .010(14) .036(10)
O26B .28(4) .16(2) .139(19) .07(2) .08(2) -.012(16)
O61B .161(14) .146(13) .140(13) .061(11) .043(11) .047(11)
O64B .085(5) .084(5) .101(6) .012(4) .049(5) .000(5)
O65B .138(10) .102(8) .125(10) .028(8) .070(9) .022(7)
O66Ba .25(7) .32(10) .7(2) .03(7) -.18(10) -.34(13)
O66Bb .44(11) .8(2) .43(10) .49(14) .36(10) .50(14)
O67B .111(8) .149(10) .084(6) .068(7) .042(6) .046(7)
OW3 .24(4) .33(5) .33(5) .13(4) .07(4) .21(5)
OW5 .19(4) .23(5) .36(8) .04(4) .17(5) .02(5)
OW7 .9(2) .56(18) .8(3) .16(17) .6(2) .43(19)
OW9 .12(3) .17(4) .27(7) .02(3) .10(4) .05(5)
OW10 .31(5) .26(4) .17(3) -.15(4) .15(3) -.04(3)

loop_
_atom_type_symbol
_atom_type_description
_atom_type_scat_dispersion_real
_atom_type_scat_dispersion_imag
_atom_type_scat_source
C C .0181 .0091 'International Tables Vol C Tables 4.2.6.8 and 6.1.1.4'
H H .0000 .0000 'International Tables Vol C Tables 4.2.6.8 and 6.1.1.4'
O O .0492 .0322 'International Tables Vol C Tables 4.2.6.8 and 6.1.1.4'

loop_
_geom_angle_atom_site_label_1
_geom_angle_atom_site_label_2
_geom_angle_atom_site_label_3
_geom_angle_site_symmetry_1
_geom_angle
OA51 CA11 OA47 . 112.2(7)
OA51 CA11 CA21 . 109.8(8)
OA47 CA11 CA21 . 108.9(8)
OA21 CA21 CA11 . 110.7(8)
OA21 CA21 CA31 . 111.3(8)
CA11 CA21 CA31 . 108.7(8)
OA31 CA31 CA41 . 109.3(7)
OA31 CA31 CA21 . 109.8(8)
CA41 CA31 CA21 . 107.8(8)
OA41 CA41 CA31 . 106.9(7)
OA41 CA41 CA51 . 109.2(7)
CA31 CA41 CA51 . 110.5(8)
CA12 OA41 CA41 . 118.1(7)
OA51 CA51 CA61 . 105.3(8)
OA51 CA51 CA41 . 110.2(8)
CA61 CA51 CA41 . 111.9(9)
CA11 OA51 CA51 . 115.5(7)
OA61 CA61 CA51 . 111.6(9)
OA52 CA12 OA41 . 110.2(7)
OA52 CA12 CA22 . 110.9(8)
OA41 CA12 CA22 . 108.3(7)
OA22 CA22 CA12 . 110.6(8)
OA22 CA22 CA32 . 113.4(8)
CA12 CA22 CA32 . 108.6(8)
OA32 CA32 CA42 . 108.8(8)
OA32 CA32 CA22 . 109.2(8)
CA42 CA32 CA22 . 109.8(8)
OA42 CA42 CA32 . 107.5(8)
OA42 CA42 CA52 . 108.7(8)
CA32 CA42 CA52 . 110.9(8)
CA13 OA42 CA42 . 119.5(7)
OA52 CA52 CA42 . 111.3(8)
OA52 CA52 CA62 . 103.4(9)
CA42 CA52 CA62 . 110.1(9)
CA12 OA52 CA52 . 114.9(7)
OA62 CA62 CA52 . 107.4(15)
OA53 CA13 OA42 . 110.4(7)
OA53 CA13 CA23 . 110.8(8)
OA42 CA13 CA23 . 108.6(8)
OA23 CA23 CA13 . 111.3(8)
OA23 CA23 CA33 . 112.0(8)
CA13 CA23 CA33 . 109.1(8)
OA33 CA33 CA43 . 108.6(7)
OA33 CA33 CA23 . 109.0(7)
CA43 CA33 CA23 . 107.9(8)
OA43 CA43 CA53 . 108.7(7)
OA43 CA43 CA33 . 105.9(7)
CA53 CA43 CA33 . 110.5(8)
CA14 OA43 CA43 . 117.3(7)
OA53 CA53 CA43 . 111.0(7)
OA53 CA53 CA63 . 104.7(8)
CA43 CA53 CA63 . 113.2(8)
CA13 OA53 CA53 . 114.0(7)
OA63 CA63 CA53 . 110.0(8)
OA54 CA14 OA43 . 110.4(7)
OA54 CA14 CA24 . 110.8(7)
OA43 CA14 CA24 . 109.3(7)
OA24 CA24 CA14 . 110.2(7)
OA24 CA24 CA34 . 110.6(7)
CA14 CA24 CA34 . 111.2(7)
OA34 CA34 CA44 . 109.9(7)
OA34 CA34 CA24 . 110.8(7)
CA44 CA34 CA24 . 107.3(7)
OA44 CA44 CA54 . 110.6(7)
OA44 CA44 CA34 . 107.5(7)
CA54 CA44 CA34 . 110.1(7)
CA15 OA44 CA44 . 118.8(6)
OA54 CA54 CA44 . 110.3(7)
OA54 CA54 CA64 . 107.0(8)
CA44 CA54 CA64 . 112.0(8)
CA14 OA54 CA54 . 113.5(7)
OA64 CA64 CA54 . 110.3(10)
OA55 CA15 OA44 . 112.5(7)
OA55 CA15 CA25 . 111.1(7)
OA44 CA15 CA25 . 108.3(7)
OA25 CA25 CA15 . 111.9(7)
OA25 CA25 CA35 . 112.2(7)
CA15 CA25 CA35 . 108.8(7)
OA35 CA35 CA45 . 109.3(7)
OA35 CA35 CA25 . 111.4(7)
CA45 CA35 CA25 . 110.4(7)
OA45 CA45 CA35 . 107.4(7)
OA45 CA45 CA55 . 109.4(7)
CA35 CA45 CA55 . 111.9(7)
CA16 OA45 CA45 . 118.7(7)
OA55 CA55 CA45 . 110.9(7)
OA55 CA55 CA65 . 105.2(8)
CA45 CA55 CA65 . 112.1(8)
CA15 OA55 CA55 . 113.4(7)
OA65 CA65 CA55 . 111.3(8)
OA56 CA16 OA45 . 111.3(8)
OA56 CA16 CA26 . 111.0(8)
OA45 CA16 CA26 . 107.8(8)
OA26 CA26 CA36 . 111.1(8)
OA26 CA26 CA16 . 111.4(8)
CA36 CA26 CA16 . 108.6(8)
OA36 CA36 CA46 . 110.2(8)
OA36 CA36 CA26 . 109.0(8)
CA46 CA36 CA26 . 109.1(8)
OA46 CA46 CA36 . 108.1(7)
OA46 CA46 CA56 . 108.0(7)
CA36 CA46 CA56 . 110.4(8)
CA17 OA46 CA46 . 117.7(7)
OA56 CA56 CA66 . 105.0(10)
OA56 CA56 CA46 . 108.3(8)
CA66 CA56 CA46 . 114.4(10)
CA16 OA56 CA56 . 114.0(8)
OA66 CA66 OC66 . 116(2)
OA66 CA66 CA56 . 111.9(16)
OC66 CA66 CA56 . 110.6(15)
OA57 CA17 OA46 . 112.0(7)
OA57 CA17 CA27 . 109.4(7)
OA46 CA17 CA27 . 108.0(7)
OA27 CA27 CA37 . 111.9(7)
OA27 CA27 CA17 . 109.8(7)
CA37 CA27 CA17 . 109.4(7)
OA37 CA37 CA27 . 108.8(7)
OA37 CA37 CA47 . 110.8(7)
CA27 CA37 CA47 . 108.7(8)
OA47 CA47 CA37 . 108.6(7)
OA47 CA47 CA57 . 107.9(7)
CA37 CA47 CA57 . 111.4(7)
CA11 OA47 CA47 . 117.5(7)
OA57 CA57 CA67 . 106.5(8)
OA57 CA57 CA47 . 110.3(7)
CA67 CA57 CA47 . 112.8(8)
CA17 OA57 CA57 . 114.8(7)
OA67 CA67 CA57 . 112.2(9)
OB51 CB11 OB47 . 110.4(7)
OB51 CB11 CB21 . 110.4(7)
OB47 CB11 CB21 . 107.7(7)
OB21 CB21 CB31 . 111.5(8)
OB21 CB21 CB11 . 110.3(8)
CB31 CB21 CB11 . 108.8(7)
OB31 CB31 CB41 . 108.6(7)
OB31 CB31 CB21 . 109.7(7)
CB41 CB31 CB21 . 108.2(7)
OB41 CB41 CB31 . 107.2(7)
OB41 CB41 CB51 . 109.7(7)
CB31 CB41 CB51 . 111.0(7)
CB12 OB41 CB41 . 117.9(7)
OB51 CB51 CB61 . 106.9(8)
OB51 CB51 CB41 . 111.1(7)
CB61 CB51 CB41 . 112.7(8)
CB11 OB51 CB51 . 116.4(7)
OB61 CB61 CB51 . 111.8(9)
OB52 CB12 OB41 . 110.3(7)
OB52 CB12 CB22 . 110.7(7)
OB41 CB12 CB22 . 108.4(7)
OB22 CB22 CB12 . 110.6(8)
OB22 CB22 CB32 . 113.2(8)
CB12 CB22 CB32 . 109.6(8)
OB32 CB32 CB42 . 109.7(7)
OB32 CB32 CB22 . 109.4(8)
CB42 CB32 CB22 . 109.2(8)
OB42 CB42 CB32 . 108.4(8)
OB42 CB42 CB52 . 107.4(7)
CB32 CB42 CB52 . 110.1(8)
CB13 OB42 CB42 . 118.0(7)
OB52 CB52 CB62 . 107.7(9)
OB52 CB52 CB42 . 110.5(8)
CB62 CB52 CB42 . 112.1(9)
CB12 OB52 CB52 . 115.2(7)
OB62 CB62 CB52 . 109.7(11)
OB53 CB13 OB42 . 111.2(7)
OB53 CB13 CB23 . 109.4(7)
OB42 CB13 CB23 . 107.4(7)
OB23 CB23 CB13 . 109.7(7)
OB23 CB23 CB33 . 111.9(8)
CB13 CB23 CB33 . 109.6(8)
OB33 CB33 CB43 . 110.2(7)
OB33 CB33 CB23 . 109.0(7)
CB43 CB33 CB23 . 108.2(7)
OB43 CB43 CB33 . 105.8(7)
OB43 CB43 CB53 . 110.6(7)
CB33 CB43 CB53 . 111.8(7)
CB14 OB43 CB43 . 118.7(7)
OB53 CB53 CB43 . 111.0(7)
OB53 CB53 CB63 . 104.9(8)
CB43 CB53 CB63 . 112.5(8)
CB13 OB53 CB53 . 114.5(7)
OB63 CB63 CB53 . 110.7(8)
OB43 CB14 OB54 . 111.1(8)
OB43 CB14 CB24 . 107.7(8)
OB54 CB14 CB24 . 110.9(8)
OB24 CB24 CB34 . 111.7(8)
OB24 CB24 CB14 . 110.8(8)
CB34 CB24 CB14 . 110.7(8)
OB34 CB34 CB24 . 110.9(8)
OB34 CB34 CB44 . 110.3(8)
CB24 CB34 CB44 . 107.5(8)
OB44 CB44 CB54 . 109.2(7)
OB44 CB44 CB34 . 107.6(7)
CB54 CB44 CB34 . 110.8(8)
CB15 OB44 CB44 . 116.9(7)
OB54 CB54 CB44 . 110.2(8)
OB54 CB54 CB64 . 105.9(9)
CB44 CB54 CB64 . 113.7(9)
CB14 OB54 CB54 . 113.9(8)
OB64 CB64 CB54 . 111.7(12)
OB55 CB15 OB44 . 110.4(7)
OB55 CB15 CB25 . 109.1(7)
OB44 CB15 CB25 . 108.3(7)
OB25 CB25 CB35 . 110.8(7)
OB25 CB25 CB15 . 109.3(7)
CB35 CB25 CB15 . 110.9(7)
OB35 CB35 CB25 . 111.0(7)
OB35 CB35 CB45 . 109.2(7)
CB25 CB35 CB45 . 108.9(7)
OB45 CB45 CB55 . 110.9(7)
OB45 CB45 CB35 . 107.0(7)
CB55 CB45 CB35 . 111.0(7)
CB16 OB45 CB45 . 118.3(7)
OB55 CB55 CB45 . 111.9(7)
OB55 CB55 CB65 . 106.0(8)
CB45 CB55 CB65 . 112.0(8)
CB15 OB55 CB55 . 114.3(7)
OB65 CB65 CB55 . 111.5(9)
OB56 CB16 OB45 . 111.2(8)
OB56 CB16 CB26 . 109.9(9)
OB45 CB16 CB26 . 108.0(8)
OB26 CB26 CB36 . 111.9(9)
OB26 CB26 CB16 . 109.9(8)
CB36 CB26 CB16 . 110.7(9)
OB36 CB36 CB26 . 109.1(8)
OB36 CB36 CB46 . 109.9(8)
CB26 CB36 CB46 . 109.0(8)
OB46 CB46 CB36 . 109.2(8)
OB46 CB46 CB56 . 108.4(8)
CB36 CB46 CB56 . 109.7(8)
CB17 OB46 CB46 . 118.6(7)
OB56 CB56 CB46 . 109.1(8)
OB56 CB56 CB66 . 105.7(10)
CB46 CB56 CB66 . 112.2(10)
CB16 OB56 CB56 . 114.2(8)
OD66 CB66 OB66 . 113(2)
OD66 CB66 CB56 . 110.2(15)
OB66 CB66 CB56 . 113(2)
OB57 CB17 OB46 . 111.9(7)
OB57 CB17 CB27 . 110.8(7)
OB46 CB17 CB27 . 107.3(7)
OB27 CB27 CB17 . 112.2(7)
OB27 CB27 CB37 . 111.9(7)
CB17 CB27 CB37 . 109.1(7)
OB37 CB37 CB47 . 111.6(7)
OB37 CB37 CB27 . 108.8(7)
CB47 CB37 CB27 . 109.0(7)
OB47 CB47 CB37 . 107.1(7)
OB47 CB47 CB57 . 108.2(7)
CB37 CB47 CB57 . 111.3(7)
CB11 OB47 CB47 . 117.0(7)
OB57 CB57 CB67 . 107.1(7)
OB57 CB57 CB47 . 110.1(7)
CB67 CB57 CB47 . 112.2(8)
CB17 OB57 CB57 . 114.7(6)
OB67 CB67 CB57 . 113.6(8)
CE21 CE11 OW11 . 75(6)
OE11 CE21 CE11 1_565 107(10)
O1 C1 O2 . 119.4
O1 C1 C2 . 129.0
O2 C1 C2 . 104.8
C1 C2 C3 . 112.9
C2 C3 C4 . 102.7
C5 C4 C3 . 112.6
C4 C5 C6 . 106.9
C5 C6 C7 . 110.5
C6 C7 C8 . 110.7
C7 C8 C9 . 114.2
C8 C9 C10 . 99.0
C11 C10 C9 . 102.0
C10 C11 C12 . 118.1
O3 C12 O4 . 105.1
O3 C12 C11 . 122.0
O4 C12 C11 . 132.0
O1 C1 O2 . 127.1
O1 C1 C2 . 125.1
O2 C1 C2 . 107.8
C3 C2 C1 . 111.2
C2 C3 C4 . 110.5
C3 C4 C5 . 109.7
C4 C5 C6 . 96.1
C7 C6 C5 . 103.5
C8 C7 C6 . 122.6
C7 C8 C9 . 103.9
C10 C9 C8 . 111.6
C9 C10 C11 . 105.1
C10 C11 C12 . 100.0
O3 C12 O4 . 122.6
O3 C12 C11 . 113.5
O4 C12 C11 . 122.9

loop_
_geom_bond_atom_site_label_1
_geom_bond_atom_site_label_2
_geom_bond_site_symmetry_2
_geom_bond_distance
CA11 OA51 . 1.394(12)
CA11 OA47 . 1.402(11)
CA11 CA21 . 1.527(13)
CA21 OA21 . 1.402(12)
CA21 CA31 . 1.544(13)
CA31 OA31 . 1.421(11)
CA31 CA41 . 1.503(13)
CA41 OA41 . 1.450(12)
CA41 CA51 . 1.538(14)
OA41 CA12 . 1.419(11)
CA51 OA51 . 1.441(12)
CA51 CA61 . 1.497(15)
CA61 OA61 . 1.424(15)
CA12 OA52 . 1.415(12)
CA12 CA22 . 1.521(14)
CA22 OA22 . 1.391(12)
CA22 CA32 . 1.532(14)
CA32 OA32 . 1.422(12)
CA32 CA42 . 1.511(14)
CA42 OA42 . 1.424(12)
CA42 CA52 . 1.514(14)
OA42 CA13 . 1.425(12)
CA52 OA52 . 1.434(12)
CA52 CA62 . 1.62(2)
CA62 OA62 . 1.327(17)
CA13 OA53 . 1.417(11)
CA13 CA23 . 1.477(14)
CA23 OA23 . 1.439(12)
CA23 CA33 . 1.519(13)
CA33 OA33 . 1.440(11)
CA33 CA43 . 1.507(13)
CA43 OA43 . 1.452(11)
CA43 CA53 . 1.503(13)
OA43 CA14 . 1.419(11)
CA53 OA53 . 1.451(12)
CA53 CA63 . 1.529(14)
CA63 OA63 . 1.442(14)
CA14 OA54 . 1.414(11)
CA14 CA24 . 1.484(13)
CA24 OA24 . 1.432(11)
CA24 CA34 . 1.522(13)
CA34 OA34 . 1.434(11)
CA34 CA44 . 1.518(13)
CA44 OA44 . 1.440(10)
CA44 CA54 . 1.498(13)
OA44 CA15 . 1.418(11)
CA54 OA54 . 1.433(12)
CA54 CA64 . 1.527(14)
CA64 OA64 . 1.416(17)
CA15 OA55 . 1.404(11)
CA15 CA25 . 1.505(12)
CA25 OA25 . 1.429(10)
CA25 CA35 . 1.507(12)
CA35 OA35 . 1.431(11)
CA35 CA45 . 1.498(12)
CA45 OA45 . 1.432(11)
CA45 CA55 . 1.531(13)
OA45 CA16 . 1.428(12)
CA55 OA55 . 1.443(12)
CA55 CA65 . 1.535(14)
CA65 OA65 . 1.442(14)
CA16 OA56 . 1.387(13)
CA16 CA26 . 1.529(14)
CA26 OA26 . 1.420(12)
CA26 CA36 . 1.521(14)
CA36 OA36 . 1.445(12)
CA36 CA46 . 1.506(13)
CA46 OA46 . 1.429(11)
CA46 CA56 . 1.520(15)
OA46 CA17 . 1.415(11)
CA56 OA56 . 1.467(13)
CA56 CA66 . 1.492(18)
CA66 OA66 . 1.42(3)
CA66 OC66 . 1.46(3)
CA17 OA57 . 1.394(11)
CA17 CA27 . 1.533(13)
CA27 OA27 . 1.438(11)
CA27 CA37 . 1.501(13)
CA37 OA37 . 1.439(11)
CA37 CA47 . 1.501(13)
CA47 OA47 . 1.444(11)
CA47 CA57 . 1.536(13)
CA57 OA57 . 1.443(11)
CA57 CA67 . 1.515(14)
CA67 OA67 . 1.423(14)
CB11 OB51 . 1.404(12)
CB11 OB47 . 1.420(12)
CB11 CB21 . 1.533(13)
CB21 OB21 . 1.405(11)
CB21 CB31 . 1.528(13)
CB31 OB31 . 1.431(11)
CB31 CB41 . 1.510(13)
CB41 OB41 . 1.436(11)
CB41 CB51 . 1.526(13)
OB41 CB12 . 1.420(11)
CB51 OB51 . 1.427(12)
CB51 CB61 . 1.484(15)
CB61 OB61 . 1.431(16)
CB12 OB52 . 1.400(11)
CB12 CB22 . 1.516(13)
CB22 OB22 . 1.418(12)
CB22 CB32 . 1.523(14)
CB32 OB32 . 1.421(12)
CB32 CB42 . 1.482(14)
CB42 OB42 . 1.433(12)
CB42 CB52 . 1.543(14)
OB42 CB13 . 1.421(12)
CB52 OB52 . 1.413(12)
CB52 CB62 . 1.506(14)
CB62 OB62 . 1.42(2)
CB13 OB53 . 1.399(11)
CB13 CB23 . 1.524(13)
CB23 OB23 . 1.443(12)
CB23 CB33 . 1.520(13)
CB33 OB33 . 1.430(11)
CB33 CB43 . 1.507(13)
CB43 OB43 . 1.442(11)
CB43 CB53 . 1.512(13)
OB43 CB14 . 1.414(12)
CB53 OB53 . 1.453(12)
CB53 CB63 . 1.528(14)
CB63 OB63 . 1.395(13)
CB14 OB54 . 1.414(12)
CB14 CB24 . 1.516(14)
CB24 OB24 . 1.411(12)
CB24 CB34 . 1.507(14)
CB34 OB34 . 1.419(12)
CB34 CB44 . 1.531(13)
CB44 OB44 . 1.442(11)
CB44 CB54 . 1.487(14)
OB44 CB15 . 1.431(11)
CB54 OB54 . 1.443(13)
CB54 CB64 . 1.500(16)
CB64 OB64 . 1.38(2)
CB15 OB55 . 1.422(11)
CB15 CB25 . 1.513(13)
CB25 OB25 . 1.448(11)
CB25 CB35 . 1.491(13)
CB35 OB35 . 1.412(12)
CB35 CB45 . 1.531(12)
CB45 OB45 . 1.424(11)
CB45 CB55 . 1.515(13)
OB45 CB16 . 1.400(12)
CB55 OB55 . 1.433(11)
CB55 CB65 . 1.523(14)
CB65 OB65 . 1.430(15)
CB16 OB56 . 1.393(13)
CB16 CB26 . 1.519(15)
CB26 OB26 . 1.444(13)
CB26 CB36 . 1.479(14)
CB36 OB36 . 1.462(12)
CB36 CB46 . 1.514(14)
CB46 OB46 . 1.422(12)
CB46 CB56 . 1.535(15)
OB46 CB17 . 1.419(11)
CB56 OB56 . 1.450(13)
CB56 CB66 . 1.538(18)
CB66 OD66 . 1.40(3)
CB66 OB66 . 1.41(4)
CB17 OB57 . 1.389(11)
CB17 CB27 . 1.515(12)
CB27 OB27 . 1.410(11)
CB27 CB37 . 1.530(13)
CB37 OB37 . 1.430(11)
CB37 CB47 . 1.494(12)
CB47 OB47 . 1.457(11)
CB47 CB57 . 1.537(12)
CB57 OB57 . 1.438(11)
CB57 CB67 . 1.533(14)
CB67 OB67 . 1.409(14)
OW9 OW10 . 1.37(7)
OW11 CE11 . 2.15(14)
OE11 CE21 1_545 1.8(2)
CE11 CE21 . 1.56(14)
CE21 OE11 1_565 1.8(2)
O1 C1 . 1.3016
O2 C1 . 1.3175
C1 C2 . 1.5387
C2 C3 . 1.5603
C3 C4 . 1.5735
C4 C5 . 1.4484
C5 C6 . 1.5228
C6 C7 . 1.5746
C7 C8 . 1.6031
C8 C9 . 1.6224
C9 C10 . 1.6284
C10 C11 . 1.5408
C11 C12 . 1.5904
C12 O3 . 1.2583
C12 O4 . 1.3594
O1 C1 . 1.2632
O2 C1 . 1.3029
C1 C2 . 1.5590
C2 C3 . 1.4577
C3 C4 . 1.5303
C4 C5 . 1.5697
C5 C6 . 1.5840
C6 C7 . 1.5728
C7 C8 . 1.5678
C8 C9 . 1.6062
C9 C10 . 1.5267
C10 C11 . 1.5641
C11 C12 . 1.5991
C12 O3 . 1.2568
C12 O4 . 1.2978

loop_
_geom_torsion_atom_site_label_1
_geom_torsion_atom_site_label_2
_geom_torsion_atom_site_label_3
_geom_torsion_atom_site_label_4
_geom_torsion_site_symmetry_4
_geom_torsion
OA51 CA11 CA21 OA21 . -177.9(7)
OA47 CA11 CA21 OA21 . 58.8(10)
OA51 CA11 CA21 CA31 . 59.5(10)
OA47 CA11 CA21 CA31 . -63.8(10)
OA21 CA21 CA31 OA31 . 59.5(10)
CA11 CA21 CA31 OA31 . -178.3(7)
OA21 CA21 CA31 CA41 . 178.5(7)
CA11 CA21 CA31 CA41 . -59.2(10)
OA31 CA31 CA41 OA41 . -64.9(9)
CA21 CA31 CA41 OA41 . 175.7(7)
OA31 CA31 CA41 CA51 . 176.3(7)
CA21 CA31 CA41 CA51 . 57.0(10)
CA31 CA41 OA41 CA12 . 129.4(8)
CA51 CA41 OA41 CA12 . -111.0(8)
OA41 CA41 CA51 OA51 . -171.4(7)
CA31 CA41 CA51 OA51 . -54.1(10)
OA41 CA41 CA51 CA61 . 71.7(11)
CA31 CA41 CA51 CA61 . -171.0(8)
OA47 CA11 OA51 CA51 . 62.1(10)
CA21 CA11 OA51 CA51 . -59.2(10)
CA61 CA51 OA51 CA11 . 176.9(8)
CA41 CA51 OA51 CA11 . 56.0(10)
OA51 CA51 CA61 OA61 . -57.0(11)
CA41 CA51 CA61 OA61 . 62.7(12)
CA41 OA41 CA12 OA52 . 116.3(8)
CA41 OA41 CA12 CA22 . -122.3(8)
OA52 CA12 CA22 OA22 . -177.5(7)
OA41 CA12 CA22 OA22 . 61.5(10)
OA52 CA12 CA22 CA32 . 57.5(10)
OA41 CA12 CA22 CA32 . -63.5(10)
OA22 CA22 CA32 OA32 . 61.0(11)
CA12 CA22 CA32 OA32 . -175.7(8)
OA22 CA22 CA32 CA42 . -179.8(8)
CA12 CA22 CA32 CA42 . -56.5(10)
OA32 CA32 CA42 OA42 . -67.1(9)
CA22 CA32 CA42 OA42 . 173.4(7)
OA32 CA32 CA42 CA52 . 174.2(8)
CA22 CA32 CA42 CA52 . 54.7(11)
CA32 CA42 OA42 CA13 . 124.7(8)
CA52 CA42 OA42 CA13 . -115.2(9)
OA42 CA42 CA52 OA52 . -170.6(7)
CA32 CA42 CA52 OA52 . -52.6(11)
OA42 CA42 CA52 CA62 . 75.4(13)
CA32 CA42 CA52 CA62 . -166.6(11)
OA41 CA12 OA52 CA52 . 61.6(10)
CA22 CA12 OA52 CA52 . -58.3(10)
CA42 CA52 OA52 CA12 . 55.3(10)
CA62 CA52 OA52 CA12 . 173.4(10)
OA52 CA52 CA62 OA62 . 63.4(17)
CA42 CA52 CA62 OA62 . -177.6(13)
CA42 OA42 CA13 OA53 . 112.3(8)
CA42 OA42 CA13 CA23 . -126.0(8)
OA53 CA13 CA23 OA23 . -175.7(7)
OA42 CA13 CA23 OA23 . 62.9(10)
OA53 CA13 CA23 CA33 . 60.2(10)
OA42 CA13 CA23 CA33 . -61.3(10)
OA23 CA23 CA33 OA33 . 58.4(10)
CA13 CA23 CA33 OA33 . -177.9(8)
OA23 CA23 CA33 CA43 . 176.2(8)
CA13 CA23 CA33 CA43 . -60.1(10)
OA33 CA33 CA43 OA43 . -67.1(9)
CA23 CA33 CA43 OA43 . 174.8(7)
OA33 CA33 CA43 CA53 . 175.3(7)
CA23 CA33 CA43 CA53 . 57.2(10)
CA53 CA43 OA43 CA14 . -108.3(8)
CA33 CA43 OA43 CA14 . 132.9(7)
OA43 CA43 CA53 OA53 . -169.6(7)
CA33 CA43 CA53 OA53 . -53.7(10)
OA43 CA43 CA53 CA63 . 73.1(10)
CA33 CA43 CA53 CA63 . -171.1(8)
OA42 CA13 OA53 CA53 . 62.7(9)
CA23 CA13 OA53 CA53 . -57.6(10)
CA43 CA53 OA53 CA13 . 54.0(10)
CA63 CA53 OA53 CA13 . 176.5(7)
OA53 CA53 CA63 OA63 . -68.3(10)
CA43 CA53 CA63 OA63 . 52.7(11)
CA43 OA43 CA14 OA54 . 114.8(8)
CA43 OA43 CA14 CA24 . -123.1(8)
OA54 CA14 CA24 OA24 . 179.8(7)
OA43 CA14 CA24 OA24 . 57.9(9)
OA54 CA14 CA24 CA34 . 56.8(10)
OA43 CA14 CA24 CA34 . -65.1(9)
OA24 CA24 CA34 OA34 . 61.0(9)
CA14 CA24 CA34 OA34 . -176.2(7)
OA24 CA24 CA34 CA44 . -178.9(7)
CA14 CA24 CA34 CA44 . -56.2(9)
OA34 CA34 CA44 OA44 . -62.2(9)
CA24 CA34 CA44 OA44 . 177.1(7)
OA34 CA34 CA44 CA54 . 177.2(7)
CA24 CA34 CA44 CA54 . 56.6(9)
CA54 CA44 OA44 CA15 . -115.2(8)
CA34 CA44 OA44 CA15 . 124.6(7)
OA44 CA44 CA54 OA54 . -176.6(7)
CA34 CA44 CA54 OA54 . -58.0(10)
OA44 CA44 CA54 CA64 . 64.4(10)
CA34 CA44 CA54 CA64 . -177.0(9)
OA43 CA14 OA54 CA54 . 63.4(9)
CA24 CA14 OA54 CA54 . -57.8(9)
CA44 CA54 OA54 CA14 . 58.6(9)
CA64 CA54 OA54 CA14 . -179.3(8)
OA54 CA54 CA64 OA64 . -66.2(11)
CA44 CA54 CA64 OA64 . 54.8(12)
CA44 OA44 CA15 OA55 . 108.0(8)
CA44 OA44 CA15 CA25 . -128.9(7)
OA55 CA15 CA25 OA25 . -175.2(6)
OA44 CA15 CA25 OA25 . 60.8(9)
OA55 CA15 CA25 CA35 . 60.3(9)
OA44 CA15 CA25 CA35 . -63.7(9)
OA25 CA25 CA35 OA35 . 58.3(9)
CA15 CA25 CA35 OA35 . -177.3(7)
OA25 CA25 CA35 CA45 . 179.9(7)
CA15 CA25 CA35 CA45 . -55.7(9)
OA35 CA35 CA45 OA45 . -65.4(9)
CA25 CA35 CA45 OA45 . 171.8(7)
OA35 CA35 CA45 CA55 . 174.5(7)
CA25 CA35 CA45 CA55 . 51.8(10)
CA35 CA45 OA45 CA16 . 130.1(8)
CA55 CA45 OA45 CA16 . -108.2(8)
OA45 CA45 CA55 OA55 . -168.9(7)
CA35 CA45 CA55 OA55 . -50.0(10)
OA45 CA45 CA55 CA65 . 73.8(10)
CA35 CA45 CA55 CA65 . -167.3(8)
OA44 CA15 OA55 CA55 . 60.6(9)
CA25 CA15 OA55 CA55 . -61.0(9)
CA45 CA55 OA55 CA15 . 54.9(9)
CA65 CA55 OA55 CA15 . 176.3(7)
OA55 CA55 CA65 OA65 . -64.6(10)
CA45 CA55 CA65 OA65 . 56.0(11)
CA45 OA45 CA16 OA56 . 113.8(9)
CA45 OA45 CA16 CA26 . -124.2(8)
OA56 CA16 CA26 OA26 . -179.7(8)
OA45 CA16 CA26 OA26 . 58.2(10)
OA56 CA16 CA26 CA36 . 57.7(10)
OA45 CA16 CA26 CA36 . -64.5(10)
OA26 CA26 CA36 OA36 . 60.3(10)
CA16 CA26 CA36 OA36 . -176.9(8)
OA26 CA26 CA36 CA46 . -179.3(8)
CA16 CA26 CA36 CA46 . -56.5(10)
OA36 CA36 CA46 OA46 . -64.3(9)
CA26 CA36 CA46 OA46 . 176.0(7)
OA36 CA36 CA46 CA56 . 177.7(8)
CA26 CA36 CA46 CA56 . 58.0(10)
CA36 CA46 OA46 CA17 . 124.2(8)
CA56 CA46 OA46 CA17 . -116.2(8)
OA46 CA46 CA56 OA56 . -174.9(7)
CA36 CA46 CA56 OA56 . -56.9(10)
OA46 CA46 CA56 CA66 . 68.4(13)
CA36 CA46 CA56 CA66 . -173.5(11)
OA45 CA16 OA56 CA56 . 59.7(10)
CA26 CA16 OA56 CA56 . -60.3(11)
CA66 CA56 OA56 CA16 . -178.2(11)
CA46 CA56 OA56 CA16 . 59.2(11)
OA56 CA56 CA66 OA66 . -70.1(17)
CA46 CA56 CA66 OA66 . 48.5(18)
OA56 CA56 CA66 OC66 . 62(2)
CA46 CA56 CA66 OC66 . -179.9(17)
CA46 OA46 CA17 OA57 . 111.7(8)
CA46 OA46 CA17 CA27 . -127.9(8)
OA57 CA17 CA27 OA27 . -176.4(7)
OA46 CA17 CA27 OA27 . 61.5(9)
OA57 CA17 CA27 CA37 . 60.4(9)
OA46 CA17 CA27 CA37 . -61.7(9)
OA27 CA27 CA37 OA37 . 59.0(10)
CA17 CA27 CA37 OA37 . -179.1(7)
OA27 CA27 CA37 CA47 . 179.7(7)
CA17 CA27 CA37 CA47 . -58.4(10)
OA37 CA37 CA47 OA47 . -66.9(9)
CA27 CA37 CA47 OA47 . 173.6(7)
OA37 CA37 CA47 CA57 . 174.4(7)
CA27 CA37 CA47 CA57 . 54.9(10)
OA51 CA11 OA47 CA47 . 116.9(8)
CA21 CA11 OA47 CA47 . -121.3(8)
CA37 CA47 OA47 CA11 . 125.2(8)
CA57 CA47 OA47 CA11 . -114.0(8)
OA47 CA47 CA57 OA57 . -171.1(7)
CA37 CA47 CA57 OA57 . -52.0(10)
OA47 CA47 CA57 CA67 . 70.0(10)
CA37 CA47 CA57 CA67 . -170.9(8)
OA46 CA17 OA57 CA57 . 59.9(9)
CA27 CA17 OA57 CA57 . -59.8(9)
CA67 CA57 OA57 CA17 . 178.4(7)
CA47 CA57 OA57 CA17 . 55.6(10)
OA57 CA57 CA67 OA67 . -64.7(10)
CA47 CA57 CA67 OA67 . 56.4(11)
OB51 CB11 CB21 OB21 . -179.5(7)
OB47 CB11 CB21 OB21 . 59.9(9)
OB51 CB11 CB21 CB31 . 57.9(10)
OB47 CB11 CB21 CB31 . -62.7(9)
OB21 CB21 CB31 OB31 . 60.9(10)
CB11 CB21 CB31 OB31 . -177.2(7)
OB21 CB21 CB31 CB41 . 179.3(7)
CB11 CB21 CB31 CB41 . -58.8(9)
OB31 CB31 CB41 OB41 . -64.5(9)
CB21 CB31 CB41 OB41 . 176.5(7)
OB31 CB31 CB41 CB51 . 175.7(7)
CB21 CB31 CB41 CB51 . 56.7(10)
CB31 CB41 OB41 CB12 . 129.9(7)
CB51 CB41 OB41 CB12 . -109.5(8)
OB41 CB41 CB51 OB51 . -170.8(7)
CB31 CB41 CB51 OB51 . -52.5(10)
OB41 CB41 CB51 CB61 . 69.2(10)
CB31 CB41 CB51 CB61 . -172.5(8)
OB47 CB11 OB51 CB51 . 62.6(10)
CB21 CB11 OB51 CB51 . -56.3(10)
CB61 CB51 OB51 CB11 . 176.7(8)
CB41 CB51 OB51 CB11 . 53.3(10)
OB51 CB51 CB61 OB61 . -60.3(11)
CB41 CB51 CB61 OB61 . 62.1(11)
CB41 OB41 CB12 OB52 . 114.8(8)
CB41 OB41 CB12 CB22 . -123.9(8)
OB52 CB12 CB22 OB22 . -178.1(7)
OB41 CB12 CB22 OB22 . 60.8(9)
OB52 CB12 CB22 CB32 . 56.5(10)
OB41 CB12 CB22 CB32 . -64.6(9)
OB22 CB22 CB32 OB32 . 59.0(10)
CB12 CB22 CB32 OB32 . -177.1(7)
OB22 CB22 CB32 CB42 . 179.1(8)
CB12 CB22 CB32 CB42 . -57.0(10)
OB32 CB32 CB42 OB42 . -67.0(9)
CB22 CB32 CB42 OB42 . 173.2(7)
OB32 CB32 CB42 CB52 . 175.8(8)
CB22 CB32 CB42 CB52 . 55.9(10)
CB32 CB42 OB42 CB13 . 126.1(8)
CB52 CB42 OB42 CB13 . -115.0(8)
OB42 CB42 CB52 OB52 . -172.6(7)
CB32 CB42 CB52 OB52 . -54.8(10)
OB42 CB42 CB52 CB62 . 67.2(11)
CB32 CB42 CB52 CB62 . -175.0(9)
OB41 CB12 OB52 CB52 . 62.2(9)
CB22 CB12 OB52 CB52 . -57.8(10)
CB62 CB52 OB52 CB12 . 179.1(9)
CB42 CB52 OB52 CB12 . 56.4(10)
OB52 CB52 CB62 OB62 . -62.5(11)
CB42 CB52 CB62 OB62 . 59.3(12)
CB42 OB42 CB13 OB53 . 114.0(8)
CB42 OB42 CB13 CB23 . -126.3(8)
OB53 CB13 CB23 OB23 . -176.3(7)
OB42 CB13 CB23 OB23 . 62.8(9)
OB53 CB13 CB23 CB33 . 60.4(10)
OB42 CB13 CB23 CB33 . -60.4(9)
OB23 CB23 CB33 OB33 . 60.1(9)
CB13 CB23 CB33 OB33 . -177.9(7)
OB23 CB23 CB33 CB43 . 180.0(7)
CB13 CB23 CB33 CB43 . -58.1(10)
OB33 CB33 CB43 OB43 . -66.0(9)
CB23 CB33 CB43 OB43 . 175.0(7)
OB33 CB33 CB43 CB53 . 173.6(7)
CB23 CB33 CB43 CB53 . 54.5(10)
CB33 CB43 OB43 CB14 . 131.6(8)
CB53 CB43 OB43 CB14 . -107.2(9)
OB43 CB43 CB53 OB53 . -169.7(7)
CB33 CB43 CB53 OB53 . -52.0(10)
OB43 CB43 CB53 CB63 . 73.1(10)
CB33 CB43 CB53 CB63 . -169.3(8)
OB42 CB13 OB53 CB53 . 59.2(9)
CB23 CB13 OB53 CB53 . -59.3(9)
CB43 CB53 OB53 CB13 . 55.3(10)
CB63 CB53 OB53 CB13 . 177.1(7)
OB53 CB53 CB63 OB63 . -66.1(11)
CB43 CB53 CB63 OB63 . 54.7(12)
CB43 OB43 CB14 OB54 . 113.2(8)
CB43 OB43 CB14 CB24 . -125.1(8)
OB43 CB14 CB24 OB24 . 59.1(10)
OB54 CB14 CB24 OB24 . -179.0(7)
OB43 CB14 CB24 CB34 . -65.4(10)
OB54 CB14 CB24 CB34 . 56.5(10)
OB24 CB24 CB34 OB34 . 59.4(10)
CB14 CB24 CB34 OB34 . -176.7(8)
OB24 CB24 CB34 CB44 . -179.9(7)
CB14 CB24 CB34 CB44 . -56.0(10)
OB34 CB34 CB44 OB44 . -62.3(9)
CB24 CB34 CB44 OB44 . 176.6(7)
OB34 CB34 CB44 CB54 . 178.3(8)
CB24 CB34 CB44 CB54 . 57.3(10)
CB54 CB44 OB44 CB15 . -116.4(8)
CB34 CB44 OB44 CB15 . 123.3(8)
OB44 CB44 CB54 OB54 . -175.7(7)
CB34 CB44 CB54 OB54 . -57.3(10)
OB44 CB44 CB54 CB64 . 65.7(12)
CB34 CB44 CB54 CB64 . -176.0(10)
OB43 CB14 OB54 CB54 . 62.9(10)
CB24 CB14 OB54 CB54 . -56.9(10)
CB44 CB54 OB54 CB14 . 57.7(10)
CB64 CB54 OB54 CB14 . -179.0(10)
OB54 CB54 CB64 OB64 . -69.7(14)
CB44 CB54 CB64 OB64 . 51.4(16)
CB44 OB44 CB15 OB55 . 110.8(8)
CB44 OB44 CB15 CB25 . -129.9(7)
OB55 CB15 CB25 OB25 . -177.6(7)
OB44 CB15 CB25 OB25 . 62.2(9)
OB55 CB15 CB25 CB35 . 59.9(9)
OB44 CB15 CB25 CB35 . -60.2(9)
OB25 CB25 CB35 OB35 . 61.0(9)
CB15 CB25 CB35 OB35 . -177.4(7)
OB25 CB25 CB35 CB45 . -178.8(7)
CB15 CB25 CB35 CB45 . -57.2(9)
OB35 CB35 CB45 OB45 . -65.0(9)
CB25 CB35 CB45 OB45 . 173.7(7)
OB35 CB35 CB45 CB55 . 173.9(7)
CB25 CB35 CB45 CB55 . 52.6(10)
CB55 CB45 OB45 CB16 . -108.3(9)
CB35 CB45 OB45 CB16 . 130.6(8)
OB45 CB45 CB55 OB55 . -170.0(7)
CB35 CB45 CB55 OB55 . -51.2(10)
OB45 CB45 CB55 CB65 . 71.2(10)
CB35 CB45 CB55 CB65 . -170.0(8)
OB44 CB15 OB55 CB55 . 59.9(9)
CB25 CB15 OB55 CB55 . -58.9(9)
CB45 CB55 OB55 CB15 . 55.7(9)
CB65 CB55 OB55 CB15 . 178.0(7)
OB55 CB55 CB65 OB65 . -66.1(10)
CB45 CB55 CB65 OB65 . 56.2(12)
CB45 OB45 CB16 OB56 . 112.8(9)
CB45 OB45 CB16 CB26 . -126.6(8)
OB56 CB16 CB26 OB26 . -177.6(8)
OB45 CB16 CB26 OB26 . 61.0(11)
OB56 CB16 CB26 CB36 . 58.2(11)
OB45 CB16 CB26 CB36 . -63.2(11)
OB26 CB26 CB36 OB36 . 59.6(11)
CB16 CB26 CB36 OB36 . -177.3(8)
OB26 CB26 CB36 CB46 . 179.7(8)
CB16 CB26 CB36 CB46 . -57.3(11)
OB36 CB36 CB46 OB46 . -65.2(10)
CB26 CB36 CB46 OB46 . 175.2(8)
OB36 CB36 CB46 CB56 . 176.1(8)
CB26 CB36 CB46 CB56 . 56.5(11)
CB36 CB46 OB46 CB17 . 123.3(8)
CB56 CB46 OB46 CB17 . -117.2(8)
OB46 CB46 CB56 OB56 . -174.7(7)
CB36 CB46 CB56 OB56 . -55.6(11)
OB46 CB46 CB56 CB66 . 68.5(13)
CB36 CB46 CB56 CB66 . -172.3(11)
OB45 CB16 OB56 CB56 . 60.1(11)
CB26 CB16 OB56 CB56 . -59.4(11)
CB46 CB56 OB56 CB16 . 58.7(11)
CB66 CB56 OB56 CB16 . 179.5(11)
OB56 CB56 CB66 OD66 . -65.3(15)
CB46 CB56 CB66 OD66 . 53.5(16)
OB56 CB56 CB66 OB66 . 61(3)
CB46 CB56 CB66 OB66 . -180(2)
CB46 OB46 CB17 OB57 . 112.3(8)
CB46 OB46 CB17 CB27 . -126.0(8)
OB57 CB17 CB27 OB27 . -176.8(7)
OB46 CB17 CB27 OB27 . 60.8(9)
OB57 CB17 CB27 CB37 . 58.7(9)
OB46 CB17 CB27 CB37 . -63.7(9)
OB27 CB27 CB37 OB37 . 56.8(9)
CB17 CB27 CB37 OB37 . -178.5(7)
OB27 CB27 CB37 CB47 . 178.7(7)
CB17 CB27 CB37 CB47 . -56.6(9)
OB37 CB37 CB47 OB47 . -67.3(9)
CB27 CB37 CB47 OB47 . 172.6(7)
OB37 CB37 CB47 CB57 . 174.7(7)
CB27 CB37 CB47 CB57 . 54.6(10)
OB51 CB11 OB47 CB47 . 116.9(8)
CB21 CB11 OB47 CB47 . -122.5(8)
CB37 CB47 OB47 CB11 . 127.1(8)
CB57 CB47 OB47 CB11 . -112.9(8)
OB47 CB47 CB57 OB57 . -170.3(7)
CB37 CB47 CB57 OB57 . -52.9(10)
OB47 CB47 CB57 CB67 . 70.5(9)
CB37 CB47 CB57 CB67 . -172.1(8)
OB46 CB17 OB57 CB57 . 60.0(9)
CB27 CB17 OB57 CB57 . -59.7(9)
CB67 CB57 OB57 CB17 . 178.2(7)
CB47 CB57 OB57 CB17 . 55.9(9)
OB57 CB57 CB67 OB67 . -66.3(11)
CB47 CB57 CB67 OB67 . 54.7(11)
OW11 CE11 CE21 OE11 1_565 -30(12)
O1 C1 C2 C3 . 32.2
O2 C1 C2 C3 . -177.6
C1 C2 C3 C4 . 97.8
C2 C3 C4 C5 . 165.3
C3 C4 C5 C6 . -46.0
C4 C5 C6 C7 . 121.2
C5 C6 C7 C8 . 149.0
C6 C7 C8 C9 . -14.3
C7 C8 C9 C10 . -163.4
C8 C9 C10 C11 . -110.9
C9 C10 C11 C12 . -146.3
C10 C11 C12 O3 . -117.9
C10 C11 C12 O4 . 49.3
O1 C1 C2 C3 . 17.3
O2 C1 C2 C3 . -160.6
C1 C2 C3 C4 . 158.8
C2 C3 C4 C5 . 119.3
C3 C4 C5 C6 . -175.8
C4 C5 C6 C7 . 149.7
C5 C6 C7 C8 . -87.0
C6 C7 C8 C9 . -114.4
C7 C8 C9 C10 . -71.2
C8 C9 C10 C11 . -68.7
C9 C10 C11 C12 . 165.7
C10 C11 C12 O3 . 178.2
C10 C11 C12 O4 . 9.1
